data_4112853
loop_
_publ_author_name
'Toshikazu Kitagawa'
'Kohei Ogawa'
'Koichi Komatsu'

_publ_contact_author_address
;
    Institute for Chemical Research, Kyoto University, Gokasho, Uji, 
    Kyoto 611-0011, Japan. 
;
_publ_contact_author_email ' kitagawa@scl.kyoto-u.ac.jp'
_publ_contact_author_fax ' +81-774-38-3178 '
_publ_contact_author_name ' Toshikazu Kitagawa '
_publ_contact_author_phone ' +81-774-38-3173 '
_publ_section_title
;
 Spin-Localized Cyclopentadienyl Radical Annelated with Homoadamantene
 Frameworks: Isolation, X-ray Crystal Structure, and ESR Characterization
;
_journal_name_full 'Journal of the American Chemical Society'
_journal_page_first 9930
_journal_page_last 9931
_journal_paper_doi 10.1021/ja046617o
_journal_volume 126
_journal_year 2004
_chemical_formula_sum 'C27 H38'
_chemical_formula_weight 362.57
_chemical_name_systematic
; 
 ? 
;
_space_group_IT_number 2
_symmetry_cell_setting triclinic
_symmetry_space_group_name_Hall '-P 1'
_symmetry_space_group_name_H-M 'P -1'
_atom_sites_solution_hydrogens geom
_atom_sites_solution_primary direct
_atom_sites_solution_secondary difmap
_audit_creation_date ' Sep 27 2003 '
_audit_creation_method SHELXL-97
_cell_angle_alpha 97.944(5)
_cell_angle_beta 93.392(5)
_cell_angle_gamma 95.261(5)
_cell_formula_units_Z 4
_cell_length_a 6.503(5)
_cell_length_b 15.317(5)
_cell_length_c 20.900(5)
_cell_measurement_temperature 100(2)
_cell_volume 2047.7(18)
_computing_structure_refinement 'SHELXL-97 (Sheldrick, 1997)'
_computing_structure_solution 'SHELXS-97 (Sheldrick, 1990)'
_diffrn_ambient_temperature 100(2)
_diffrn_measured_fraction_theta_full 0.985
_diffrn_measured_fraction_theta_max 0.985
_diffrn_radiation_monochromator graphite
_diffrn_radiation_source 'fine-focus sealed tube'
_diffrn_radiation_type MoK\a
_diffrn_radiation_wavelength 0.71069
_diffrn_reflns_av_R_equivalents 0.0293
_diffrn_reflns_av_sigmaI/netI 0.0943
_diffrn_reflns_limit_h_max 6
_diffrn_reflns_limit_h_min -7
_diffrn_reflns_limit_k_max 18
_diffrn_reflns_limit_k_min -17
_diffrn_reflns_limit_l_max 22
_diffrn_reflns_limit_l_min -24
_diffrn_reflns_number 10780
_diffrn_reflns_theta_full 25.00
_diffrn_reflns_theta_max 25.00
_diffrn_reflns_theta_min 1.78
_exptl_absorpt_coefficient_mu 0.065
_exptl_absorpt_correction_T_max 0.9871
_exptl_absorpt_correction_T_min 0.9807
_exptl_absorpt_correction_type empirical(SADABS)
_exptl_crystal_colour colorless
_exptl_crystal_density_diffrn 1.176
_exptl_crystal_description prism
_exptl_crystal_F_000 800
_exptl_crystal_size_max 0.30
_exptl_crystal_size_mid 0.30
_exptl_crystal_size_min 0.20
_refine_diff_density_max 0.190
_refine_diff_density_min -0.202
_refine_diff_density_rms 0.041
_refine_ls_extinction_method none
_refine_ls_goodness_of_fit_ref 0.892
_refine_ls_hydrogen_treatment mixed
_refine_ls_matrix_type full
_refine_ls_number_parameters 493
_refine_ls_number_reflns 7108
_refine_ls_number_restraints 0
_refine_ls_restrained_S_all 0.892
_refine_ls_R_factor_all 0.0943
_refine_ls_R_factor_gt 0.0534
_refine_ls_shift/su_max 0.001
_refine_ls_shift/su_mean 0.000
_refine_ls_structure_factor_coef Fsqd
_refine_ls_weighting_details 'calc w=1/[\s^2^(Fo^2^)+(0.0295P)^2^+0.0000P] where P=(Fo^2^+2Fc^2^)/3'
_refine_ls_weighting_scheme calc
_refine_ls_wR_factor_gt 0.0896
_refine_ls_wR_factor_ref 0.1008
_reflns_number_gt 4461
_reflns_number_total 7108
_reflns_threshold_expression >2sigma(I)
_cod_data_source_file ja046617osi20040709_113441.cif
_cod_data_source_block Cyclopentadiene5
_cod_database_code 4112853

loop_
_symmetry_equiv_pos_as_xyz
'x, y, z'
'-x, -y, -z'

loop_
_atom_site_label
_atom_site_type_symbol
_atom_site_fract_x
_atom_site_fract_y
_atom_site_fract_z
_atom_site_U_iso_or_equiv
_atom_site_adp_type
_atom_site_occupancy
_atom_site_symmetry_multiplicity
_atom_site_calc_flag
_atom_site_refinement_flags
C5 C 0.7895(3) 0.16365(13) 0.37845(10) 0.0186(5) Uani 1 1 d .
C52 C 0.8447(3) 0.20908(13) 0.95620(9) 0.0187(5) Uani 1 1 d .
C17 C 0.8507(3) 0.29192(13) 0.45190(10) 0.0188(5) Uani 1 1 d .
C34 C 0.4949(3) 0.20648(13) 0.82258(9) 0.0187(5) Uani 1 1 d .
H34 H 0.4436 0.1424 0.8198 0.022 Uiso 1 1 calc R
C38 C 0.3443(3) 0.35811(13) 0.85779(10) 0.0206(5) Uani 1 1 d .
H38 H 0.2208 0.3795 0.8791 0.025 Uiso 1 1 calc R
C11 C 0.3527(3) 0.37589(13) 0.37380(10) 0.0241(5) Uani 1 1 d .
H11 H 0.2236 0.3885 0.3956 0.029 Uiso 1 1 calc R
C49 C 1.1666(3) 0.30836(13) 1.07718(10) 0.0223(5) Uani 1 1 d .
H49 H 1.3123 0.3175 1.0969 0.027 Uiso 1 1 calc R
C41 C 0.7844(3) 0.30854(13) 0.88580(10) 0.0171(5) Uani 1 1 d .
C24 C 0.8882(3) 0.14468(14) 0.49733(10) 0.0207(5) Uani 1 1 d .
H24 H 0.8690 0.0801 0.4797 0.025 Uiso 1 1 calc R
C4 C 0.7930(3) 0.06968(13) 0.34238(10) 0.0224(5) Uani 1 1 d .
C36 C 0.4970(3) 0.32976(14) 0.75225(10) 0.0238(5) Uani 1 1 d .
H36 H 0.4829 0.3397 0.7060 0.029 Uiso 1 1 calc R
C53 C 1.1462(3) 0.37322(13) 1.02793(9) 0.0216(5) Uani 1 1 d .
H53A H 1.2323 0.3559 0.9916 0.026 Uiso 1 1 calc R
H53B H 1.2028 0.4332 1.0490 0.026 Uiso 1 1 calc R
C43 C 0.7038(3) 0.37909(14) 0.78352(9) 0.0238(5) Uani 1 1 d .
H43A H 0.8180 0.3470 0.7657 0.029 Uiso 1 1 calc R
H43B H 0.7179 0.4388 0.7702 0.029 Uiso 1 1 calc R
C22 C 1.1495(3) 0.25176(14) 0.57467(10) 0.0250(5) Uani 1 1 d .
H22 H 1.2926 0.2554 0.5959 0.030 Uiso 1 1 calc R
C14 C 0.7908(3) 0.31963(13) 0.39645(10) 0.0191(5) Uani 1 1 d .
C23 C 1.1123(3) 0.16512(14) 0.52787(10) 0.0251(5) Uani 1 1 d .
H23A H 1.1467 0.1158 0.5513 0.030 Uiso 1 1 calc R
H23B H 1.2075 0.1678 0.4928 0.030 Uiso 1 1 calc R
C44 C 0.8517(3) 0.30287(13) 0.94699(9) 0.0167(5) Uani 1 1 d .
C6 C 0.7398(3) 0.24116(13) 0.34512(10) 0.0217(5) Uani 1 1 d .
H6 H 0.8368 0.2463 0.3101 0.026 Uiso 1 1 calc R
C31 C 0.7817(3) 0.05720(13) 0.88143(10) 0.0208(5) Uani 1 1 d .
C7 C 0.5136(3) 0.23829(14) 0.31468(9) 0.0201(5) Uani 1 1 d .
H7 H 0.4639 0.1747 0.2992 0.024 Uiso 1 1 calc R
C47 C 0.8003(3) 0.31848(13) 1.10154(10) 0.0231(5) Uani 1 1 d .
H47 H 0.7077 0.3320 1.1374 0.028 Uiso 1 1 calc R
C51 C 0.8938(3) 0.18388(13) 1.02237(9) 0.0185(5) Uani 1 1 d .
H51 H 0.8702 0.1178 1.0181 0.022 Uiso 1 1 calc R
C45 C 0.9236(3) 0.37771(13) 1.00011(9) 0.0195(5) Uani 1 1 d .
H45 H 0.9239 0.4337 0.9805 0.023 Uiso 1 1 calc R
C50 C 1.1210(3) 0.21061(13) 1.04814(10) 0.0254(5) Uani 1 1 d .
H50A H 1.1568 0.1737 1.0817 0.031 Uiso 1 1 calc R
H50B H 1.2113 0.1977 1.0122 0.031 Uiso 1 1 calc R
C25 C 0.8459(3) 0.19440(13) 0.44156(10) 0.0209(5) Uani 1 1 d .
C18 C 0.9106(4) 0.34749(14) 0.51666(10) 0.0258(6) Uani 1 1 d .
H18 H 0.9096 0.4109 0.5101 0.031 Uiso 1 1 calc R
C40 C 0.7326(3) 0.39007(13) 0.85782(9) 0.0194(5) Uani 1 1 d .
H40 H 0.8474 0.4380 0.8723 0.023 Uiso 1 1 calc R
C21 C 0.9972(4) 0.25052(15) 0.62754(10) 0.0294(6) Uani 1 1 d .
H21A H 1.0114 0.1984 0.6501 0.035 Uiso 1 1 calc R
H21B H 1.0268 0.3046 0.6598 0.035 Uiso 1 1 calc R
C13 C 0.7414(3) 0.41117(13) 0.38621(10) 0.0222(5) Uani 1 1 d .
H13 H 0.8521 0.4548 0.4106 0.027 Uiso 1 1 calc R
C3 C 0.9986(3) 0.03260(14) 0.35935(10) 0.0294(6) Uani 1 1 d .
H3A H 1.1147 0.0731 0.3498 0.044 Uiso 1 1 calc R
H3B H 1.0025 -0.0257 0.3336 0.044 Uiso 1 1 calc R
H3C H 1.0095 0.0268 0.4055 0.044 Uiso 1 1 calc R
C20 C 0.7782(4) 0.24622(15) 0.59637(10) 0.0291(6) Uani 1 1 d .
H20 H 0.6804 0.2444 0.6314 0.035 Uiso 1 1 calc R
C27 C 0.7313(3) 0.16013(15) 0.54914(10) 0.0289(6) Uani 1 1 d .
H27A H 0.5924 0.1600 0.5270 0.035 Uiso 1 1 calc R
H27B H 0.7258 0.1098 0.5743 0.035 Uiso 1 1 calc R
C10 C 0.3405(3) 0.41066(14) 0.30910(10) 0.0277(6) Uani 1 1 d .
H10A H 0.3366 0.4757 0.3162 0.033 Uiso 1 1 calc R
H10B H 0.2129 0.3835 0.2830 0.033 Uiso 1 1 calc R
C15 C 0.3602(3) 0.27466(13) 0.36294(10) 0.0249(5) Uani 1 1 d .
H15A H 0.2195 0.2465 0.3476 0.030 Uiso 1 1 calc R
H15B H 0.3953 0.2557 0.4053 0.030 Uiso 1 1 calc R
C39 C 0.5334(3) 0.42012(13) 0.88645(9) 0.0203(5) Uani 1 1 d .
H39A H 0.5460 0.4215 0.9340 0.024 Uiso 1 1 calc R
H39B H 0.5156 0.4809 0.8775 0.024 Uiso 1 1 calc R
C48 C 1.0236(3) 0.33019(14) 1.13126(9) 0.0248(6) Uani 1 1 d .
H48A H 1.0597 0.3920 1.1526 0.030 Uiso 1 1 calc R
H48B H 1.0394 0.2901 1.1642 0.030 Uiso 1 1 calc R
C35 C 0.4789(3) 0.22966(13) 0.75409(9) 0.0247(5) Uani 1 1 d .
H35A H 0.3442 0.2028 0.7322 0.030 Uiso 1 1 calc R
H35B H 0.5897 0.2036 0.7297 0.030 Uiso 1 1 calc R
C33 C 0.7250(3) 0.21717(13) 0.85024(10) 0.0201(5) Uani 1 1 d .
H33 H 0.8152 0.2070 0.8133 0.024 Uiso 1 1 calc R
C9 C 0.5305(4) 0.38717(14) 0.27351(10) 0.0275(6) Uani 1 1 d .
H9 H 0.5266 0.4140 0.2325 0.033 Uiso 1 1 calc R
C29 C 0.6077(3) 0.00677(14) 0.91270(11) 0.0321(6) Uani 1 1 d .
H29A H 0.6283 0.0211 0.9599 0.048 Uiso 1 1 calc R
H29B H 0.6105 -0.0571 0.9000 0.048 Uiso 1 1 calc R
H29C H 0.4735 0.0242 0.8980 0.048 Uiso 1 1 calc R
C19 C 0.7546(4) 0.33052(14) 0.56704(10) 0.0307(6) Uani 1 1 d .
H19A H 0.7710 0.3815 0.6023 0.037 Uiso 1 1 calc R
H19B H 0.6127 0.3271 0.5463 0.037 Uiso 1 1 calc R
C54 C 0.7446(3) 0.22157(14) 1.07159(10) 0.0264(6) Uani 1 1 d .
H54A H 0.6039 0.2157 1.0497 0.032 Uiso 1 1 calc R
H54B H 0.7398 0.1848 1.1070 0.032 Uiso 1 1 calc R
C32 C 0.7795(3) 0.15729(13) 0.89945(9) 0.0167(5) Uani 1 1 d .
C12 C 0.5352(3) 0.42866(14) 0.41541(10) 0.0239(5) Uani 1 1 d .
H12A H 0.5372 0.4120 0.4595 0.029 Uiso 1 1 calc R
H12B H 0.5181 0.4927 0.4190 0.029 Uiso 1 1 calc R
C2 C 0.6099(3) 0.00844(14) 0.35978(10) 0.0308(6) Uani 1 1 d .
H2A H 0.6154 0.0092 0.4068 0.046 Uiso 1 1 calc R
H2B H 0.6182 -0.0521 0.3384 0.046 Uiso 1 1 calc R
H2C H 0.4795 0.0293 0.3452 0.046 Uiso 1 1 calc R
C1 C 0.7814(4) 0.06869(14) 0.26857(10) 0.0307(6) Uani 1 1 d .
H1A H 0.6528 0.0916 0.2547 0.046 Uiso 1 1 calc R
H1B H 0.7839 0.0078 0.2470 0.046 Uiso 1 1 calc R
H1C H 0.9002 0.1060 0.2570 0.046 Uiso 1 1 calc R
C42 C 0.3519(3) 0.25959(13) 0.86632(10) 0.0225(5) Uani 1 1 d .
H42A H 0.3970 0.2570 0.9120 0.027 Uiso 1 1 calc R
H42B H 0.2095 0.2295 0.8582 0.027 Uiso 1 1 calc R
C30 C 0.9943(3) 0.02931(13) 0.90322(10) 0.0251(5) Uani 1 1 d .
H30A H 1.1043 0.0634 0.8844 0.038 Uiso 1 1 calc R
H30B H 0.9987 -0.0340 0.8885 0.038 Uiso 1 1 calc R
H30C H 1.0148 0.0408 0.9506 0.038 Uiso 1 1 calc R
C37 C 0.3157(3) 0.36616(14) 0.78634(9) 0.0245(5) Uani 1 1 d .
H37A H 0.3099 0.4291 0.7808 0.029 Uiso 1 1 calc R
H37B H 0.1842 0.3324 0.7673 0.029 Uiso 1 1 calc R
C8 C 0.5120(4) 0.28662(14) 0.25540(10) 0.0276(6) Uani 1 1 d .
H8A H 0.6284 0.2701 0.2294 0.033 Uiso 1 1 calc R
H8B H 0.3816 0.2672 0.2282 0.033 Uiso 1 1 calc R
C28 C 0.7560(4) 0.02818(14) 0.80790(10) 0.0319(6) Uani 1 1 d .
H28A H 0.6221 0.0433 0.7909 0.048 Uiso 1 1 calc R
H28B H 0.7616 -0.0360 0.7985 0.048 Uiso 1 1 calc R
H28C H 0.8677 0.0587 0.7874 0.048 Uiso 1 1 calc R
C26 C 1.1321(4) 0.33549(14) 0.54297(10) 0.0281(6) Uani 1 1 d .
H26A H 1.2239 0.3340 0.5068 0.034 Uiso 1 1 calc R
H26B H 1.1832 0.3878 0.5752 0.034 Uiso 1 1 calc R
C16 C 0.7300(3) 0.42748(14) 0.31492(10) 0.0277(6) Uani 1 1 d .
H16A H 0.8497 0.4032 0.2942 0.033 Uiso 1 1 calc R
H16B H 0.7449 0.4922 0.3142 0.033 Uiso 1 1 calc R
C46 C 0.7750(3) 0.38534(14) 1.05474(9) 0.0232(5) Uani 1 1 d .
H46A H 0.7985 0.4459 1.0793 0.028 Uiso 1 1 calc R
H46B H 0.6307 0.3769 1.0353 0.028 Uiso 1 1 calc R

loop_
_atom_site_aniso_label
_atom_site_aniso_U_11
_atom_site_aniso_U_22
_atom_site_aniso_U_33
_atom_site_aniso_U_23
_atom_site_aniso_U_13
_atom_site_aniso_U_12
C5 0.0119(13) 0.0216(12) 0.0231(12) 0.0047(10) 0.0027(10) 0.0031(9)
C52 0.0165(13) 0.0208(12) 0.0203(12) 0.0072(10) 0.0024(10) 0.0033(9)
C17 0.0166(13) 0.0213(12) 0.0191(12) 0.0031(10) 0.0039(9) 0.0019(9)
C34 0.0181(13) 0.0162(12) 0.0205(12) 0.0007(9) -0.0020(10) 0.0005(9)
C38 0.0143(13) 0.0237(12) 0.0258(12) 0.0060(10) 0.0041(10) 0.0064(10)
C11 0.0195(14) 0.0288(13) 0.0262(13) 0.0064(10) 0.0057(10) 0.0081(10)
C49 0.0162(13) 0.0260(13) 0.0241(12) 0.0026(10) -0.0035(10) 0.0027(10)
C41 0.0103(12) 0.0191(12) 0.0224(12) 0.0031(10) 0.0019(9) 0.0027(9)
C24 0.0167(13) 0.0225(12) 0.0230(12) 0.0054(10) -0.0001(10) 0.0002(10)
C4 0.0192(14) 0.0224(12) 0.0252(13) 0.0008(10) -0.0011(10) 0.0053(10)
C36 0.0286(15) 0.0291(13) 0.0142(11) 0.0056(10) -0.0020(10) 0.0050(11)
C53 0.0210(14) 0.0215(12) 0.0204(12) -0.0019(10) 0.0035(10) -0.0011(10)
C43 0.0255(14) 0.0244(13) 0.0250(13) 0.0107(10) 0.0077(10) 0.0072(10)
C22 0.0175(14) 0.0323(14) 0.0241(13) 0.0041(11) -0.0061(10) 0.0012(10)
C14 0.0113(13) 0.0227(12) 0.0236(12) 0.0046(10) 0.0014(10) 0.0013(9)
C23 0.0196(14) 0.0294(13) 0.0280(13) 0.0078(11) 0.0000(10) 0.0069(10)
C44 0.0116(12) 0.0193(12) 0.0201(12) 0.0034(9) 0.0048(9) 0.0029(9)
C6 0.0187(14) 0.0236(13) 0.0230(12) 0.0032(10) 0.0004(10) 0.0039(10)
C31 0.0165(13) 0.0207(12) 0.0250(12) 0.0020(10) -0.0005(10) 0.0042(10)
C7 0.0178(13) 0.0222(12) 0.0203(12) 0.0029(10) -0.0011(10) 0.0031(10)
C47 0.0196(14) 0.0307(13) 0.0190(12) 0.0008(10) 0.0048(10) 0.0045(10)
C51 0.0148(13) 0.0176(12) 0.0240(12) 0.0064(10) -0.0008(10) 0.0024(9)
C45 0.0227(14) 0.0178(12) 0.0191(12) 0.0060(9) -0.0005(10) 0.0037(10)
C50 0.0219(14) 0.0280(13) 0.0277(13) 0.0082(11) -0.0024(10) 0.0063(10)
C25 0.0184(14) 0.0221(13) 0.0234(13) 0.0065(10) 0.0015(10) 0.0034(10)
C18 0.0344(16) 0.0178(12) 0.0249(13) 0.0028(10) -0.0039(11) 0.0044(11)
C40 0.0169(13) 0.0169(12) 0.0243(12) 0.0035(10) -0.0015(10) 0.0020(9)
C21 0.0327(16) 0.0344(14) 0.0213(13) 0.0043(11) -0.0031(11) 0.0076(11)
C13 0.0203(14) 0.0194(12) 0.0260(13) 0.0040(10) -0.0037(10) 0.0003(10)
C3 0.0289(16) 0.0255(13) 0.0336(14) -0.0006(11) 0.0013(11) 0.0096(11)
C20 0.0255(15) 0.0430(15) 0.0218(13) 0.0082(11) 0.0065(11) 0.0110(11)
C27 0.0179(14) 0.0416(15) 0.0294(13) 0.0123(12) 0.0015(11) 0.0035(11)
C10 0.0239(15) 0.0290(14) 0.0299(13) 0.0031(11) -0.0038(11) 0.0070(11)
C15 0.0178(14) 0.0288(13) 0.0281(13) 0.0040(10) 0.0013(10) 0.0020(10)
C39 0.0258(14) 0.0190(12) 0.0177(11) 0.0055(10) -0.0003(10) 0.0072(10)
C48 0.0287(15) 0.0266(13) 0.0188(12) 0.0051(10) -0.0032(10) 0.0020(11)
C35 0.0247(15) 0.0291(13) 0.0192(12) -0.0008(10) -0.0020(10) 0.0057(11)
C33 0.0184(13) 0.0208(12) 0.0206(12) 0.0011(10) 0.0000(10) 0.0029(10)
C9 0.0347(16) 0.0311(14) 0.0198(12) 0.0116(10) 0.0031(11) 0.0064(11)
C29 0.0234(15) 0.0228(13) 0.0508(16) 0.0061(12) 0.0060(12) 0.0035(11)
C19 0.0304(16) 0.0400(15) 0.0223(13) -0.0013(11) 0.0016(11) 0.0154(12)
C54 0.0199(14) 0.0348(14) 0.0243(13) 0.0054(11) 0.0001(10) 0.0014(11)
C32 0.0116(12) 0.0188(12) 0.0205(12) 0.0046(9) 0.0013(9) 0.0022(9)
C12 0.0306(15) 0.0222(12) 0.0208(12) 0.0062(10) 0.0007(10) 0.0090(10)
C2 0.0294(16) 0.0238(13) 0.0366(14) -0.0028(11) -0.0018(11) 0.0027(11)
C1 0.0333(16) 0.0272(13) 0.0303(14) -0.0049(11) -0.0009(11) 0.0112(11)
C42 0.0170(14) 0.0229(12) 0.0278(13) 0.0038(10) 0.0019(10) 0.0029(10)
C30 0.0238(14) 0.0204(12) 0.0317(13) 0.0034(10) 0.0017(11) 0.0068(10)
C37 0.0221(14) 0.0223(13) 0.0289(13) 0.0045(10) -0.0060(10) 0.0050(10)
C8 0.0289(15) 0.0366(14) 0.0188(12) 0.0055(11) 0.0003(10) 0.0097(11)
C28 0.0358(17) 0.0245(13) 0.0339(14) -0.0039(11) -0.0055(12) 0.0119(11)
C26 0.0320(16) 0.0256(13) 0.0236(13) -0.0017(11) -0.0015(11) -0.0039(11)
C16 0.0247(15) 0.0252(13) 0.0366(14) 0.0126(11) 0.0079(11) 0.0053(11)
C46 0.0234(14) 0.0248(13) 0.0204(12) -0.0019(10) -0.0020(10) 0.0075(10)

loop_
_atom_type_symbol
_atom_type_description
_atom_type_scat_dispersion_real
_atom_type_scat_dispersion_imag
_atom_type_scat_source
C C 0.0033 0.0016 'International Tables Vol C Tables 4.2.6.8 and 6.1.1.4'
H H 0.0000 0.0000 'International Tables Vol C Tables 4.2.6.8 and 6.1.1.4'

loop_
_geom_angle_atom_site_label_1
_geom_angle_atom_site_label_2
_geom_angle_atom_site_label_3
_geom_angle
C25 C5 C6 108.11(18)
C25 C5 C4 128.43(19)
C6 C5 C4 123.20(17)
C32 C52 C44 109.28(18)
C32 C52 C51 130.02(19)
C44 C52 C51 120.59(18)
C14 C17 C25 109.44(18)
C14 C17 C18 127.62(19)
C25 C17 C18 122.93(18)
C35 C34 C42 110.93(17)
C35 C34 C33 110.73(17)
C42 C34 C33 113.52(17)
C37 C38 C39 107.72(16)
C37 C38 C42 109.79(17)
C39 C38 C42 115.47(17)
C10 C11 C12 107.73(17)
C10 C11 C15 110.13(17)
C12 C11 C15 115.27(18)
C48 C49 C50 109.52(17)
C48 C49 C53 109.31(18)
C50 C49 C53 114.31(17)
C44 C41 C33 109.10(18)
C44 C41 C40 127.89(19)
C33 C41 C40 121.99(18)
C25 C24 C27 111.60(18)
C25 C24 C23 113.01(17)
C27 C24 C23 110.86(18)
C5 C4 C1 111.49(17)
C5 C4 C2 110.18(18)
C1 C4 C2 109.00(17)
C5 C4 C3 110.56(17)
C1 C4 C3 105.62(18)
C2 C4 C3 109.88(19)
C37 C36 C35 107.25(17)
C37 C36 C43 110.47(18)
C35 C36 C43 113.94(19)
C49 C53 C45 114.73(17)
C40 C43 C36 116.33(17)
C23 C22 C21 109.50(17)
C23 C22 C26 114.65(17)
C21 C22 C26 108.88(19)
C17 C14 C6 109.13(18)
C17 C14 C13 128.01(19)
C6 C14 C13 122.01(18)
C22 C23 C24 113.92(19)
C41 C44 C52 109.58(18)
C41 C44 C45 127.54(19)
C52 C44 C45 122.88(18)
C14 C6 C5 104.03(16)
C14 C6 C7 111.12(17)
C5 C6 C7 116.54(17)
C32 C31 C28 112.13(17)
C32 C31 C29 110.81(17)
C28 C31 C29 108.51(17)
C32 C31 C30 109.85(16)
C28 C31 C30 105.26(18)
C29 C31 C30 110.13(18)
C8 C7 C15 110.81(17)
C8 C7 C6 110.08(17)
C15 C7 C6 113.89(17)
C46 C47 C48 109.30(17)
C46 C47 C54 114.72(17)
C48 C47 C54 109.12(18)
C52 C51 C50 113.23(16)
C52 C51 C54 111.19(17)
C50 C51 C54 110.77(17)
C44 C45 C46 112.39(17)
C44 C45 C53 112.96(18)
C46 C45 C53 110.49(17)
C49 C50 C51 113.89(18)
C5 C25 C17 109.12(18)
C5 C25 C24 130.01(19)
C17 C25 C24 120.78(18)
C17 C18 C19 112.34(18)
C17 C18 C26 112.31(18)
C19 C18 C26 110.39(18)
C41 C40 C43 115.43(17)
C41 C40 C39 108.19(16)
C43 C40 C39 109.13(17)
C20 C21 C22 108.72(18)
C14 C13 C12 108.65(16)
C14 C13 C16 114.82(18)
C12 C13 C16 109.53(17)
C19 C20 C21 109.01(19)
C19 C20 C27 115.19(18)
C21 C20 C27 109.24(19)
C20 C27 C24 115.06(18)
C11 C10 C9 108.49(18)
C11 C15 C7 116.62(17)
C38 C39 C40 111.29(17)
C49 C48 C47 108.39(17)
C34 C35 C36 113.03(16)
C41 C33 C32 103.73(16)
C41 C33 C34 110.90(17)
C32 C33 C34 116.17(16)
C10 C9 C8 107.56(18)
C10 C9 C16 110.12(18)
C8 C9 C16 114.91(19)
C20 C19 C18 113.90(19)
C47 C54 C51 115.41(17)
C52 C32 C33 108.13(17)
C52 C32 C31 128.79(19)
C33 C32 C31 122.67(17)
C11 C12 C13 111.21(17)
C34 C42 C38 116.38(16)
C38 C37 C36 108.85(17)
C9 C8 C7 112.62(17)
C22 C26 C18 114.61(17)
C13 C16 C9 115.90(17)
C47 C46 C45 113.52(18)

loop_
_geom_bond_atom_site_label_1
_geom_bond_atom_site_label_2
_geom_bond_distance
C5 C25 1.355(3)
C5 C6 1.507(3)
C5 C4 1.533(3)
C52 C32 1.355(3)
C52 C44 1.472(3)
C52 C51 1.510(3)
C17 C14 1.337(3)
C17 C25 1.476(3)
C17 C18 1.505(3)
C34 C35 1.522(3)
C34 C42 1.548(3)
C34 C33 1.558(3)
C38 C37 1.517(3)
C38 C39 1.521(3)
C38 C42 1.549(3)
C11 C10 1.521(3)
C11 C12 1.525(3)
C11 C15 1.541(3)
C49 C48 1.527(3)
C49 C50 1.531(3)
C49 C53 1.534(3)
C41 C44 1.344(3)
C41 C33 1.496(3)
C41 C40 1.507(3)
C24 C25 1.503(3)
C24 C27 1.540(3)
C24 C23 1.543(3)
C4 C1 1.538(3)
C4 C2 1.540(3)
C4 C3 1.541(3)
C36 C37 1.523(3)
C36 C35 1.533(3)
C36 C43 1.543(3)
C53 C45 1.539(3)
C43 C40 1.537(3)
C22 C23 1.527(3)
C22 C21 1.528(3)
C22 C26 1.533(3)
C14 C6 1.495(3)
C14 C13 1.507(3)
C44 C45 1.501(3)
C6 C7 1.563(3)
C31 C32 1.529(3)
C31 C28 1.534(3)
C31 C29 1.540(3)
C31 C30 1.546(3)
C7 C8 1.529(3)
C7 C15 1.546(3)
C47 C46 1.524(3)
C47 C48 1.530(3)
C47 C54 1.531(3)
C51 C50 1.541(3)
C51 C54 1.546(3)
C45 C46 1.538(3)
C18 C19 1.536(3)
C18 C26 1.548(3)
C40 C39 1.540(3)
C21 C20 1.522(3)
C13 C12 1.536(3)
C13 C16 1.543(3)
C20 C19 1.520(3)
C20 C27 1.529(3)
C10 C9 1.525(3)
C33 C32 1.517(3)
C9 C8 1.526(3)
C9 C16 1.545(3)
